data_4307750
loop_
_publ_author_name
'Feng-Qin Wang'
'Xiang-Jun Zheng'
'Yong-Hong Wan'
'Chang-Yan Sun'
'Zhe-Ming Wang'
'Ke-Zhi Wang'
'Lin-Pei Jin'

_publ_section_title
;
Novel 3D LnIII-CuI Supramolecular Architecture Based on 2D MOFs with (6,3)
Topology
;
_journal_name_full 'Inorganic Chemistry'
_journal_page_first 2956
_journal_page_last 2958
_journal_paper_doi 10.1021/ic062236v
_journal_volume 46
_journal_year 2007
_chemical_formula_sum 'C18 H22.5 Cu Eu1.5 N6 O20'
_chemical_formula_weight 934.40
_chemical_name_systematic
; 
 ? 
;
_space_group_IT_number 163
_symmetry_cell_setting trigonal
_symmetry_space_group_name_Hall '-P 3 2c'
_symmetry_space_group_name_H-M 'P -3 1 c'
_atom_sites_solution_hydrogens geom
_atom_sites_solution_primary direct
_atom_sites_solution_secondary difmap
_audit_creation_method SHELXL-97
_cell_angle_alpha 90.00
_cell_angle_beta 90.00
_cell_angle_gamma 120.00
_cell_formula_units_Z 2
_cell_length_a 12.659(8)
_cell_length_b 12.659(8)
_cell_length_c 9.492(6)
_cell_measurement_reflns_used 2500
_cell_measurement_temperature 294(2)
_cell_measurement_theta_max 26.44
_cell_measurement_theta_min 2.84
_cell_volume 1317.3(14)
_computing_cell_refinement 'Bruker SMART'
_computing_data_collection 'Bruker SMART'
_computing_data_reduction 'Bruker SAINT'
_computing_molecular_graphics 'Bruker SHELXTL'
_computing_publication_material 'Bruker SHELXTL'
_computing_structure_refinement 'SHELXL-97 (Sheldrick, 1997)'
_computing_structure_solution 'SHELXS-97 (Sheldrick, 1990)'
_diffrn_ambient_temperature 294(2)
_diffrn_measured_fraction_theta_full 0.998
_diffrn_measured_fraction_theta_max 0.998
_diffrn_measurement_device_type 'CCD area detector'
_diffrn_measurement_method 'phi and omega scans'
_diffrn_radiation_monochromator graphite
_diffrn_radiation_source 'fine-focus sealed tube'
_diffrn_radiation_type MoK\a
_diffrn_radiation_wavelength 0.71073
_diffrn_reflns_av_R_equivalents 0.0479
_diffrn_reflns_av_sigmaI/netI 0.0240
_diffrn_reflns_limit_h_max 11
_diffrn_reflns_limit_h_min -15
_diffrn_reflns_limit_k_max 15
_diffrn_reflns_limit_k_min -15
_diffrn_reflns_limit_l_max 11
_diffrn_reflns_limit_l_min -10
_diffrn_reflns_number 7144
_diffrn_reflns_theta_full 26.41
_diffrn_reflns_theta_max 26.41
_diffrn_reflns_theta_min 1.86
_exptl_absorpt_coefficient_mu 4.444
_exptl_absorpt_correction_T_max 1.000000
_exptl_absorpt_correction_T_min 0.482030
_exptl_absorpt_correction_type multi-scan
_exptl_absorpt_process_details SADABS
_exptl_crystal_density_diffrn 2.356
_exptl_crystal_density_meas ?
_exptl_crystal_density_method 'not measured'
_exptl_crystal_F_000 912
_exptl_crystal_size_max 0.18
_exptl_crystal_size_mid 0.14
_exptl_crystal_size_min 0.12
_refine_diff_density_max 0.458
_refine_diff_density_min -0.686
_refine_diff_density_rms 0.104
_refine_ls_extinction_method none
_refine_ls_goodness_of_fit_ref 1.065
_refine_ls_hydrogen_treatment mixed
_refine_ls_matrix_type full
_refine_ls_number_parameters 91
_refine_ls_number_reflns 904
_refine_ls_number_restraints 0
_refine_ls_restrained_S_all 1.065
_refine_ls_R_factor_all 0.0385
_refine_ls_R_factor_gt 0.0284
_refine_ls_shift/su_max 0.000
_refine_ls_shift/su_mean 0.000
_refine_ls_structure_factor_coef Fsqd
_refine_ls_weighting_details 'calc w=1/[\s^2^(Fo^2^)+(0.0393P)^2^+3.8580P] where P=(Fo^2^+2Fc^2^)/3'
_refine_ls_weighting_scheme calc
_refine_ls_wR_factor_gt 0.0779
_refine_ls_wR_factor_ref 0.0841
_reflns_number_gt 751
_reflns_number_total 904
_reflns_threshold_expression >2sigma(I)
_cod_data_source_file ic062236v-file001_2.cif
_cod_data_source_block complex_2
_cod_depositor_comments
;
The following automatic conversions were performed:
'_symmetry_cell_setting' value 'Trigonal' changed to 'trigonal' according
to '/home/saulius/struct/CIF-dictionaries/cif_core.dic' dictionary named
'cif_core.dic' version 2.4.1 from
2010-06-29.

'_exptl_absorpt_correction_type' value 'MULTI-SCAN' changed
to 'multi-scan' according to
'/home/saulius/struct/CIF-dictionaries/cif_core.dic' dictionary named
'cif_core.dic' version 2.4.1 from 2010-06-29.

Automatic conversion script
Id: cif_fix_enum 1527 2010-12-29 10:47:43Z saulius 

The following automatic conversions were performed:

'_exptl_crystal_density_meas' value 'NONE' was changed to '?' - the
value is perceived as not measured.

Automatic conversion script
Id: cif_fix_values 3008 2015-01-20 13:52:24Z robertas 
;
_cod_original_formula_sum 'C18 H22.50 Cu Eu1.50 N6 O20'
_cod_database_code 4307750

loop_
_symmetry_equiv_pos_as_xyz
'x, y, z'
'-y, x-y, z'
'-x+y, -x, z'
'-y, -x, -z+1/2'
'-x+y, y, -z+1/2'
'x, x-y, -z+1/2'
'-x, -y, -z'
'y, -x+y, -z'
'x-y, x, -z'
'y, x, z-1/2'
'x-y, -y, z-1/2'
'-x, -x+y, z-1/2'

loop_
_atom_site_label
_atom_site_type_symbol
_atom_site_fract_x
_atom_site_fract_y
_atom_site_fract_z
_atom_site_U_iso_or_equiv
_atom_site_adp_type
_atom_site_occupancy
_atom_site_symmetry_multiplicity
_atom_site_calc_flag
_atom_site_refinement_flags
_atom_site_disorder_assembly
_atom_site_disorder_group
Eu1 Eu 0.6667 0.3333 0.2500 0.02151(19) Uani 1 6 d S . .
Cu1 Cu 0.3333 -0.3333 0.2500 0.0292(3) Uani 1 6 d S . .
O1 O 0.7290(3) 0.2309(3) 0.0767(3) 0.0353(8) Uani 1 1 d . . .
O2 O 0.7202(3) 0.0671(3) -0.0221(4) 0.0440(9) Uani 1 1 d . . .
N1 N 0.5508(2) 0.1015(4) 0.2500 0.0219(10) Uani 1 2 d S . .
N2 N 0.4245(2) -0.1510(5) 0.2500 0.0253(11) Uani 1 2 d S . .
C1 C 0.6865(4) 0.1190(4) 0.0644(5) 0.0285(10) Uani 1 1 d . . .
C2 C 0.5807(4) 0.0384(4) 0.1621(4) 0.0238(9) Uani 1 1 d . . .
C3 C 0.5181(4) -0.0868(4) 0.1612(4) 0.0258(9) Uani 1 1 d . . .
H3 H 0.5408 -0.1281 0.0981 0.039(15) Uiso 1 1 calc R . .
Eu2 Eu 1.0000 0.0000 0.2500 0.0223(3) Uani 0.40 6 d SP . .
O3 O 0.7592(7) -0.1204(3) 0.2500 0.067(2) Uani 0.80 2 d SP A 1
O4 O 0.9287(10) 0.0851(10) 0.0707(11) 0.080(3) Uani 0.50 1 d P B 1
O41 O 0.924(3) 0.146(3) 0.193(4) 0.047(9) Uiso 0.10 1 d P B 1
O5 O 1.0647(5) -0.0890(5) 0.0490(7) 0.0349(13) Uani 0.33 1 d P . 2
Eu3 Eu 1.0647(5) -0.0890(5) 0.0490(7) 0.0349(13) Uani 0.02 1 d P . 2

loop_
_atom_site_aniso_label
_atom_site_aniso_U_11
_atom_site_aniso_U_22
_atom_site_aniso_U_33
_atom_site_aniso_U_23
_atom_site_aniso_U_13
_atom_site_aniso_U_12
Eu1 0.0230(2) 0.0230(2) 0.0186(3) 0.000 0.000 0.01148(11)
Cu1 0.0260(4) 0.0260(4) 0.0354(7) 0.000 0.000 0.0130(2)
O1 0.0356(18) 0.0304(18) 0.0334(18) 0.0008(14) 0.0140(15) 0.0117(15)
O2 0.049(2) 0.044(2) 0.041(2) -0.0021(16) 0.0177(17) 0.0248(19)
N1 0.0244(18) 0.023(2) 0.018(2) 0.000 0.0007(16) 0.0114(12)
N2 0.0251(19) 0.026(3) 0.025(3) 0.000 -0.0022(18) 0.0128(13)
C1 0.030(2) 0.036(3) 0.021(2) -0.0001(18) 0.0038(18) 0.018(2)
C2 0.026(2) 0.028(2) 0.021(2) -0.0008(18) 0.0008(17) 0.0160(19)
C3 0.029(2) 0.027(2) 0.024(2) -0.0003(17) 0.0031(18) 0.0157(19)
Eu2 0.0208(4) 0.0208(4) 0.0253(7) 0.000 0.000 0.0104(2)
O3 0.055(5) 0.084(5) 0.053(5) -0.013(4) 0.000 0.027(2)
O4 0.078(7) 0.083(7) 0.074(7) 0.014(6) -0.020(5) 0.037(6)
O5 0.034(3) 0.031(3) 0.044(4) 0.007(3) 0.011(3) 0.020(3)
Eu3 0.034(3) 0.031(3) 0.044(4) 0.007(3) 0.011(3) 0.020(3)

loop_
_atom_type_symbol
_atom_type_description
_atom_type_scat_dispersion_real
_atom_type_scat_dispersion_imag
_atom_type_scat_source
C C 0.0033 0.0016 'International Tables Vol C Tables 4.2.6.8 and 6.1.1.4'
H H 0.0000 0.0000 'International Tables Vol C Tables 4.2.6.8 and 6.1.1.4'
N N 0.0061 0.0033 'International Tables Vol C Tables 4.2.6.8 and 6.1.1.4'
O O 0.0106 0.0060 'International Tables Vol C Tables 4.2.6.8 and 6.1.1.4'
Cu Cu 0.3201 1.2651 'International Tables Vol C Tables 4.2.6.8 and 6.1.1.4'
Eu Eu -0.1578 3.6682 'International Tables Vol C Tables 4.2.6.8 and 6.1.1.4'

loop_
_geom_angle_atom_site_label_1
_geom_angle_atom_site_label_2
_geom_angle_atom_site_label_3
_geom_angle
_geom_angle_site_symmetry_1
_geom_angle_site_symmetry_3
_geom_angle_publ_flag
O1 Eu1 O1 85.31(17) 4_665 . ?
O1 Eu1 O1 80.06(13) 4_665 6 ?
O1 Eu1 O1 147.70(16) . 6 ?
O1 Eu1 O1 80.06(13) 4_665 5_655 ?
O1 Eu1 O1 125.57(15) . 5_655 ?
O1 Eu1 O1 80.06(13) 6 5_655 ?
O1 Eu1 O1 147.70(16) 4_665 3_665 ?
O1 Eu1 O1 80.06(13) . 3_665 ?
O1 Eu1 O1 125.57(15) 6 3_665 ?
O1 Eu1 O1 85.31(17) 5_655 3_665 ?
O1 Eu1 O1 125.57(15) 4_665 2_655 ?
O1 Eu1 O1 80.06(13) . 2_655 ?
O1 Eu1 O1 85.31(17) 6 2_655 ?
O1 Eu1 O1 147.70(16) 5_655 2_655 ?
O1 Eu1 O1 80.06(13) 3_665 2_655 ?
O1 Eu1 N1 73.85(8) 4_665 . ?
O1 Eu1 N1 62.79(7) . . ?
O1 Eu1 N1 137.34(9) 6 . ?
O1 Eu1 N1 62.79(7) 5_655 . ?
O1 Eu1 N1 73.85(8) 3_665 . ?
O1 Eu1 N1 137.34(9) 2_655 . ?
O1 Eu1 N1 62.79(7) 4_665 2_655 ?
O1 Eu1 N1 73.85(8) . 2_655 ?
O1 Eu1 N1 73.85(8) 6 2_655 ?
O1 Eu1 N1 137.34(9) 5_655 2_655 ?
O1 Eu1 N1 137.34(9) 3_665 2_655 ?
O1 Eu1 N1 62.79(7) 2_655 2_655 ?
N1 Eu1 N1 120.0 . 2_655 ?
O1 Eu1 N1 137.34(9) 4_665 3_665 ?
O1 Eu1 N1 137.34(9) . 3_665 ?
O1 Eu1 N1 62.79(7) 6 3_665 ?
O1 Eu1 N1 73.85(8) 5_655 3_665 ?
O1 Eu1 N1 62.79(7) 3_665 3_665 ?
O1 Eu1 N1 73.85(8) 2_655 3_665 ?
N1 Eu1 N1 120.0 . 3_665 ?
N1 Eu1 N1 120.0 2_655 3_665 ?
N2 Cu1 N2 120.0 . 2_545 ?
N2 Cu1 N2 120.0 . 3_655 ?
N2 Cu1 N2 120.0 2_545 3_655 ?
C1 O1 Eu1 126.4(3) . . ?
C1 O2 Eu3 128.3(4) . 7_755 ?
C1 O2 Eu3 125.3(3) . 3_765 ?
Eu3 O2 Eu3 40.5(2) 7_755 3_765 ?
C2 N1 C2 117.5(5) . 5_655 ?
C2 N1 Eu1 121.2(3) . . ?
C2 N1 Eu1 121.2(3) 5_655 . ?
C3 N2 C3 117.0(5) 5_655 . ?
C3 N2 Cu1 121.5(3) 5_655 . ?
C3 N2 Cu1 121.5(3) . . ?
O1 C1 O2 126.3(4) . . ?
O1 C1 C2 116.1(4) . . ?
O2 C1 C2 117.6(4) . . ?
N1 C2 C3 121.5(4) . . ?
N1 C2 C1 113.4(4) . . ?
C3 C2 C1 125.1(4) . . ?
N2 C3 C2 121.2(4) . . ?
N2 C3 H3 119.4 . . ?
C2 C3 H3 119.4 . . ?
O4 Eu2 O4 142.3(5) 5_755 2_645 ?
O4 Eu2 O4 75.9(4) 5_755 4_665 ?
O4 Eu2 O4 134.6(5) 2_645 4_665 ?
O4 Eu2 O4 134.6(5) 5_755 . ?
O4 Eu2 O4 75.9(4) 2_645 . ?
O4 Eu2 O4 89.7(6) 4_665 . ?
O4 Eu2 O4 75.9(4) 5_755 6_545 ?
O4 Eu2 O4 89.7(6) 2_645 6_545 ?
O4 Eu2 O4 75.9(4) 4_665 6_545 ?
O4 Eu2 O4 142.3(5) . 6_545 ?
O4 Eu2 O4 89.7(6) 5_755 3_765 ?
O4 Eu2 O4 75.9(4) 2_645 3_765 ?
O4 Eu2 O4 142.3(5) 4_665 3_765 ?
O4 Eu2 O4 75.9(4) . 3_765 ?
O4 Eu2 O4 134.6(5) 6_545 3_765 ?
O4 Eu2 O41 32.9(9) 5_755 5_755 ?
O4 Eu2 O41 128.9(8) 2_645 5_755 ?
O4 Eu2 O41 96.5(9) 4_665 5_755 ?
O4 Eu2 O41 110.6(9) . 5_755 ?
O4 Eu2 O41 105.6(9) 6_545 5_755 ?
O4 Eu2 O41 58.5(9) 3_765 5_755 ?
O4 Eu2 O41 128.9(8) 5_755 2_645 ?
O4 Eu2 O41 32.9(9) 2_645 2_645 ?
O4 Eu2 O41 110.6(9) 4_665 2_645 ?
O4 Eu2 O41 96.5(9) . 2_645 ?
O4 Eu2 O41 58.5(9) 6_545 2_645 ?
O4 Eu2 O41 105.6(9) 3_765 2_645 ?
O41 Eu2 O41 141.7(16) 5_755 2_645 ?
O4 Eu2 O41 96.5(9) 5_755 6_545 ?
O4 Eu2 O41 58.5(9) 2_645 6_545 ?
O4 Eu2 O41 105.6(9) 4_665 6_545 ?
O4 Eu2 O41 128.9(8) . 6_545 ?
O4 Eu2 O41 32.9(9) 6_545 6_545 ?
O4 Eu2 O41 110.6(9) 3_765 6_545 ?
O41 Eu2 O41 115.5(6) 5_755 6_545 ?
O41 Eu2 O41 32.3(16) 2_645 6_545 ?
O4 Eu2 O41 58.5(9) 5_755 3_765 ?
O4 Eu2 O41 96.5(9) 2_645 3_765 ?
O4 Eu2 O41 128.9(8) 4_665 3_765 ?
O4 Eu2 O41 105.6(9) . 3_765 ?
O4 Eu2 O41 110.6(9) 6_545 3_765 ?
O4 Eu2 O41 32.9(9) 3_765 3_765 ?
O41 Eu2 O41 32.3(16) 5_755 3_765 ?
O41 Eu2 O41 115.5(6) 2_645 3_765 ?
O41 Eu2 O41 101.6(17) 6_545 3_765 ?
O4 Eu2 O41 105.6(9) 5_755 4_665 ?
O4 Eu2 O41 110.6(9) 2_645 4_665 ?
O4 Eu2 O41 32.9(9) 4_665 4_665 ?
O4 Eu2 O41 58.5(9) . 4_665 ?
O4 Eu2 O41 96.5(9) 6_545 4_665 ?
O4 Eu2 O41 128.9(8) 3_765 4_665 ?
O41 Eu2 O41 115.5(6) 5_755 4_665 ?
O41 Eu2 O41 101.6(17) 2_645 4_665 ?
O41 Eu2 O41 115.5(6) 6_545 4_665 ?
O41 Eu2 O41 141.7(16) 3_765 4_665 ?
O4 Eu2 O41 110.6(9) 5_755 . ?
O4 Eu2 O41 105.6(9) 2_645 . ?
O4 Eu2 O41 58.5(9) 4_665 . ?
O4 Eu2 O41 32.9(9) . . ?
O4 Eu2 O41 128.9(8) 6_545 . ?
O4 Eu2 O41 96.5(9) 3_765 . ?
O41 Eu2 O41 101.6(17) 5_755 . ?
O41 Eu2 O41 115.5(6) 2_645 . ?
O41 Eu2 O41 141.7(16) 6_545 . ?
O41 Eu2 O41 115.5(6) 3_765 . ?
O41 Eu2 O41 32.3(16) 4_665 . ?
O41 O4 Eu2 77.8(15) . . ?
O4 O41 O41 119(3) . 4_665 ?
O4 O41 Eu2 69.3(15) . . ?
O41 O41 Eu2 73.8(8) 4_665 . ?
Eu3 O5 Eu3 98.7(5) 8_665 9_545 ?
Eu3 O5 Eu2 94.0(3) 8_665 . ?
Eu3 O5 Eu2 94.0(3) 9_545 . ?
Eu3 O5 Eu3 90.0 8_665 2_645 ?
Eu3 O5 Eu3 40.6(2) 9_545 2_645 ?
Eu2 O5 Eu3 54.94(12) . 2_645 ?
Eu3 O5 Eu3 40.6(2) 8_665 3_765 ?
Eu3 O5 Eu3 90.0 9_545 3_765 ?
Eu2 O5 Eu3 54.94(12) . 3_765 ?
Eu3 O5 Eu3 60.0 2_645 3_765 ?

loop_
_geom_bond_atom_site_label_1
_geom_bond_atom_site_label_2
_geom_bond_distance
_geom_bond_site_symmetry_2
_geom_bond_publ_flag
Eu1 O1 2.457(3) 4_665 ?
Eu1 O1 2.457(3) . ?
Eu1 O1 2.457(3) 6 ?
Eu1 O1 2.457(3) 5_655 ?
Eu1 O1 2.457(3) 3_665 ?
Eu1 O1 2.457(3) 2_655 ?
Eu1 N1 2.542(5) . ?
Eu1 N1 2.542(5) 2_655 ?
Eu1 N1 2.542(5) 3_665 ?
Cu1 N2 1.999(5) . ?
Cu1 N2 1.999(5) 2_545 ?
Cu1 N2 1.999(5) 3_655 ?
O1 C1 1.244(6) . ?
O2 C1 1.251(5) . ?
O2 Eu3 2.610(7) 7_755 ?
O2 Eu3 2.908(7) 3_765 ?
N1 C2 1.335(5) . ?
N1 C2 1.335(5) 5_655 ?
N2 C3 1.346(5) 5_655 ?
N2 C3 1.346(5) . ?
C1 C2 1.526(6) . ?
C2 C3 1.373(6) . ?
C3 H3 0.9300 . ?
Eu2 O4 2.418(9) 5_755 ?
Eu2 O4 2.418(9) 2_645 ?
Eu2 O4 2.418(9) 4_665 ?
Eu2 O4 2.418(9) . ?
Eu2 O4 2.418(9) 6_545 ?
Eu2 O4 2.418(9) 3_765 ?
Eu2 O41 2.52(4) 5_755 ?
Eu2 O41 2.52(4) 2_645 ?
Eu2 O41 2.52(4) 6_545 ?
Eu2 O41 2.52(4) 3_765 ?
Eu2 O41 2.52(4) 4_665 ?
Eu2 O41 2.52(4) . ?
O4 O41 1.40(4) . ?
O41 O41 1.41(7) 4_665 ?
O5 Eu3 1.930(9) 8_665 ?
O5 Eu3 1.930(9) 9_545 ?
O5 Eu3 2.929(10) 2_645 ?
O5 Eu3 2.929(10) 3_765 ?

loop_
_geom_torsion_atom_site_label_1
_geom_torsion_atom_site_label_2
_geom_torsion_atom_site_label_3
_geom_torsion_atom_site_label_4
_geom_torsion
_geom_torsion_site_symmetry_1
_geom_torsion_site_symmetry_2
_geom_torsion_site_symmetry_3
_geom_torsion_site_symmetry_4
_geom_torsion_publ_flag
O1 Eu1 O1 C1 71.3(4) 4_665 . . . ?
O1 Eu1 O1 C1 134.3(4) 6 . . . ?
O1 Eu1 O1 C1 -3.0(3) 5_655 . . . ?
O1 Eu1 O1 C1 -79.8(4) 3_665 . . . ?
O1 Eu1 O1 C1 -161.4(4) 2_655 . . . ?
N1 Eu1 O1 C1 -3.0(3) . . . . ?
N1 Eu1 O1 C1 134.3(4) 2_655 . . . ?
N1 Eu1 O1 C1 -108.7(4) 3_665 . . . ?
O1 Eu1 N1 C2 -91.2(2) 4_665 . . . ?
O1 Eu1 N1 C2 1.9(2) . . . . ?
O1 Eu1 N1 C2 -145.8(2) 6 . . . ?
O1 Eu1 N1 C2 -178.1(2) 5_655 . . . ?
O1 Eu1 N1 C2 88.8(2) 3_665 . . . ?
O1 Eu1 N1 C2 34.2(2) 2_655 . . . ?
N1 Eu1 N1 C2 -47.0(2) 2_655 . . . ?
N1 Eu1 N1 C2 133.0(2) 3_665 . . . ?
O1 Eu1 N1 C2 88.8(2) 4_665 . . 5_655 ?
O1 Eu1 N1 C2 -178.1(2) . . . 5_655 ?
O1 Eu1 N1 C2 34.2(2) 6 . . 5_655 ?
O1 Eu1 N1 C2 1.9(2) 5_655 . . 5_655 ?
O1 Eu1 N1 C2 -91.2(2) 3_665 . . 5_655 ?
O1 Eu1 N1 C2 -145.8(2) 2_655 . . 5_655 ?
N1 Eu1 N1 C2 133.0(2) 2_655 . . 5_655 ?
N1 Eu1 N1 C2 -47.0(2) 3_665 . . 5_655 ?
N2 Cu1 N2 C3 47.3(2) 2_545 . . 5_655 ?
N2 Cu1 N2 C3 -132.7(2) 3_655 . . 5_655 ?
N2 Cu1 N2 C3 -132.7(2) 2_545 . . . ?
N2 Cu1 N2 C3 47.3(2) 3_655 . . . ?
Eu1 O1 C1 O2 -178.4(4) . . . . ?
Eu1 O1 C1 C2 3.5(6) . . . . ?
Eu3 O2 C1 O1 60.4(7) 7_755 . . . ?
Eu3 O2 C1 O1 111.5(5) 3_765 . . . ?
Eu3 O2 C1 C2 -121.6(4) 7_755 . . . ?
Eu3 O2 C1 C2 -70.5(5) 3_765 . . . ?
C2 N1 C2 C3 0.3(3) 5_655 . . . ?
Eu1 N1 C2 C3 -179.7(3) . . . . ?
C2 N1 C2 C1 178.9(4) 5_655 . . . ?
Eu1 N1 C2 C1 -1.1(4) . . . . ?
O1 C1 C2 N1 -1.4(5) . . . . ?
O2 C1 C2 N1 -179.6(4) . . . . ?
O1 C1 C2 C3 177.2(4) . . . . ?
O2 C1 C2 C3 -1.0(7) . . . . ?
C3 N2 C3 C2 0.3(3) 5_655 . . . ?
Cu1 N2 C3 C2 -179.7(3) . . . . ?
N1 C2 C3 N2 -0.6(6) . . . . ?
C1 C2 C3 N2 -179.1(4) . . . . ?
O4 Eu2 O4 O41 -52.0(16) 5_755 . . . ?
O4 Eu2 O4 O41 154.1(16) 2_645 . . . ?
O4 Eu2 O4 O41 17.6(15) 4_665 . . . ?
O4 Eu2 O4 O41 83.7(16) 6_545 . . . ?
O4 Eu2 O4 O41 -127.2(17) 3_765 . . . ?
O41 Eu2 O4 O41 -79(2) 5_755 . . . ?
O41 Eu2 O4 O41 128.3(12) 2_645 . . . ?
O41 Eu2 O4 O41 128(2) 6_545 . . . ?
O41 Eu2 O4 O41 -112.9(9) 3_765 . . . ?
O41 Eu2 O4 O41 29(2) 4_665 . . . ?
Eu2 O4 O41 O41 -57(2) . . . 4_665 ?
O4 Eu2 O41 O4 143.2(12) 5_755 . . . ?
O4 Eu2 O41 O4 -26.1(16) 2_645 . . . ?
O4 Eu2 O41 O4 -159.2(18) 4_665 . . . ?
O4 Eu2 O41 O4 -128.7(12) 6_545 . . . ?
O4 Eu2 O41 O4 51.0(15) 3_765 . . . ?
O41 Eu2 O41 O4 110.1(17) 5_755 . . . ?
O41 Eu2 O41 O4 -59.7(18) 2_645 . . . ?
O41 Eu2 O41 O4 -84.7(14) 6_545 . . . ?
O41 Eu2 O41 O4 79.2(16) 3_765 . . . ?
O41 Eu2 O41 O4 -130(4) 4_665 . . . ?
O4 Eu2 O41 O41 -87(3) 5_755 . . 4_665 ?
O4 Eu2 O41 O41 104(3) 2_645 . . 4_665 ?
O4 Eu2 O41 O41 -29(3) 4_665 . . 4_665 ?
O4 Eu2 O41 O41 130(4) . . . 4_665 ?
O4 Eu2 O41 O41 1(4) 6_545 . . 4_665 ?
O4 Eu2 O41 O41 -179(3) 3_765 . . 4_665 ?
O41 Eu2 O41 O41 -120(3) 5_755 . . 4_665 ?
O41 Eu2 O41 O41 70(4) 2_645 . . 4_665 ?
O41 Eu2 O41 O41 45(3) 6_545 . . 4_665 ?
O41 Eu2 O41 O41 -151(2) 3_765 . . 4_665 ?
O4 Eu2 O5 Eu3 175.2(3) 5_755 . . 8_665 ?
O4 Eu2 O5 Eu3 23.5(5) 2_645 . . 8_665 ?
O4 Eu2 O5 Eu3 10(3) 4_665 . . 8_665 ?
O4 Eu2 O5 Eu3 -47.9(4) . . . 8_665 ?
O4 Eu2 O5 Eu3 95.4(4) 6_545 . . 8_665 ?
O4 Eu2 O5 Eu3 -120.2(6) 3_765 . . 8_665 ?
O41 Eu2 O5 Eu3 -158.5(9) 5_755 . . 8_665 ?
O41 Eu2 O5 Eu3 51.0(9) 2_645 . . 8_665 ?
O41 Eu2 O5 Eu3 84.7(9) 6_545 . . 8_665 ?
O41 Eu2 O5 Eu3 -158.7(11) 3_765 . . 8_665 ?
O41 Eu2 O5 Eu3 -24.5(14) 4_665 . . 8_665 ?
O41 Eu2 O5 Eu3 -55.2(10) . . . 8_665 ?
O4 Eu2 O5 Eu3 -85.7(4) 5_755 . . 9_545 ?
O4 Eu2 O5 Eu3 122.6(6) 2_645 . . 9_545 ?
O4 Eu2 O5 Eu3 109(3) 4_665 . . 9_545 ?
O4 Eu2 O5 Eu3 51.2(4) . . . 9_545 ?
O4 Eu2 O5 Eu3 -165.6(3) 6_545 . . 9_545 ?
O4 Eu2 O5 Eu3 -21.2(5) 3_765 . . 9_545 ?
O41 Eu2 O5 Eu3 -59.5(9) 5_755 . . 9_545 ?
O41 Eu2 O5 Eu3 150.0(10) 2_645 . . 9_545 ?
O41 Eu2 O5 Eu3 -176.3(9) 6_545 . . 9_545 ?
O41 Eu2 O5 Eu3 -59.6(10) 3_765 . . 9_545 ?
O41 Eu2 O5 Eu3 74.6(14) 4_665 . . 9_545 ?
O41 Eu2 O5 Eu3 43.8(10) . . . 9_545 ?
O4 Eu2 O5 Eu3 -97.6(3) 5_755 . . 2_645 ?
O4 Eu2 O5 Eu3 110.7(5) 2_645 . . 2_645 ?
O4 Eu2 O5 Eu3 97(3) 4_665 . . 2_645 ?
O4 Eu2 O5 Eu3 39.3(3) . . . 2_645 ?
O4 Eu2 O5 Eu3 -177.4(3) 6_545 . . 2_645 ?
O4 Eu2 O5 Eu3 -33.1(5) 3_765 . . 2_645 ?
O41 Eu2 O5 Eu3 -71.3(9) 5_755 . . 2_645 ?
O41 Eu2 O5 Eu3 138.1(9) 2_645 . . 2_645 ?
O41 Eu2 O5 Eu3 171.9(9) 6_545 . . 2_645 ?
O41 Eu2 O5 Eu3 -71.5(10) 3_765 . . 2_645 ?
O41 Eu2 O5 Eu3 62.7(14) 4_665 . . 2_645 ?
O41 Eu2 O5 Eu3 31.9(10) . . . 2_645 ?
O4 Eu2 O5 Eu3 -172.9(3) 5_755 . . 3_765 ?
O4 Eu2 O5 Eu3 35.4(6) 2_645 . . 3_765 ?
O4 Eu2 O5 Eu3 22(3) 4_665 . . 3_765 ?
O4 Eu2 O5 Eu3 -36.0(3) . . . 3_765 ?
O4 Eu2 O5 Eu3 107.3(3) 6_545 . . 3_765 ?
O4 Eu2 O5 Eu3 -108.4(4) 3_765 . . 3_765 ?
O41 Eu2 O5 Eu3 -146.6(9) 5_755 . . 3_765 ?
O41 Eu2 O5 Eu3 62.8(9) 2_645 . . 3_765 ?
O41 Eu2 O5 Eu3 96.6(9) 6_545 . . 3_765 ?
O41 Eu2 O5 Eu3 -146.8(10) 3_765 . . 3_765 ?
O41 Eu2 O5 Eu3 -12.6(14) 4_665 . . 3_765 ?
O41 Eu2 O5 Eu3 -43.4(10) . . . 3_765 ?
